data_4320691
_publ_author_name 'Udo Radius'
_publ_contact_author
;
  Udo Radius
  Institut f\"ur Anorganische Chemie der Universit\"at
  Engesserstrasse, Geb\"aude 30.45
  D-76128 Karlsruhe
  Deutschland
;
_publ_contact_author_email uradius@achibm6.chemie.uni_karlsruhe.de
_publ_contact_author_fax 'Int + 721 661921'
_publ_contact_author_phone 'Int + 721 608 2855'
_publ_section_title
;
 Shaping the Cavity of the Macrocyclic Ligand in Metallocalix[4]arenes:
 The Role of the Ligand Sphere
;
_journal_name_full 'Inorganic Chemistry'
_journal_page_first 6637
_journal_page_last 6642
_journal_paper_doi 10.1021/ic010482v
_journal_volume 40
_journal_year 2001
_chemical_formula_sum 'C52 H73 Mo O7.5'
_chemical_formula_weight 914.04
_chemical_name_systematic
;
?
;
_space_group_IT_number 13
_symmetry_cell_setting monoclinic
_symmetry_space_group_name_Hall '-P 2yc'
_symmetry_space_group_name_H-M 'P 1 2/c 1'
_atom_sites_solution_hydrogens geom
_atom_sites_solution_primary direct
_atom_sites_solution_secondary difmap
_audit_creation_method SHELXL-97
_cell_angle_alpha 90.00
_cell_angle_beta 99.15(3)
_cell_angle_gamma 90.00
_cell_formula_units_Z 4
_cell_length_a 12.433(3)
_cell_length_b 16.348(3)
_cell_length_c 24.774(5)
_cell_measurement_temperature 203(2)
_cell_volume 4971.4(19)
_computing_structure_refinement 'SHELXL-97 (Sheldrick, 1997)'
_computing_structure_solution 'SHELXS-97 (Sheldrick, 1990)'
_diffrn_ambient_temperature 203(2)
_diffrn_measured_fraction_theta_full 0.963
_diffrn_measured_fraction_theta_max 0.963
_diffrn_radiation_monochromator graphite
_diffrn_radiation_source 'fine-focus sealed tube'
_diffrn_radiation_type MoK\a
_diffrn_radiation_wavelength 0.71073
_diffrn_reflns_av_R_equivalents 0.0264
_diffrn_reflns_av_sigmaI/netI 0.0229
_diffrn_reflns_limit_h_max 15
_diffrn_reflns_limit_h_min -15
_diffrn_reflns_limit_k_max 20
_diffrn_reflns_limit_k_min 0
_diffrn_reflns_limit_l_max 30
_diffrn_reflns_limit_l_min 0
_diffrn_reflns_number 10960
_diffrn_reflns_theta_full 26.07
_diffrn_reflns_theta_max 26.07
_diffrn_reflns_theta_min 1.66
_exptl_absorpt_coefficient_mu 0.313
_exptl_absorpt_correction_type 'not measured'
_exptl_crystal_density_diffrn 1.221
_exptl_crystal_density_method 'not measured'
_exptl_crystal_F_000 1948
_refine_diff_density_max 0.893
_refine_diff_density_min -0.830
_refine_diff_density_rms 0.086
_refine_ls_extinction_method none
_refine_ls_goodness_of_fit_ref 1.063
_refine_ls_hydrogen_treatment mixed
_refine_ls_matrix_type full
_refine_ls_number_parameters 510
_refine_ls_number_reflns 9859
_refine_ls_number_restraints 0
_refine_ls_restrained_S_all 1.063
_refine_ls_R_factor_all 0.0773
_refine_ls_R_factor_gt 0.0622
_refine_ls_shift/su_max 0.075
_refine_ls_shift/su_mean 0.001
_refine_ls_structure_factor_coef Fsqd
_refine_ls_weighting_details 'w=1/[\s^2^(Fo^2^)+(0.0913P)^2^+9.4087P] where P=(Fo^2^+2Fc^2^)/3'
_refine_ls_weighting_scheme calc
_refine_ls_wR_factor_gt 0.1681
_refine_ls_wR_factor_ref 0.1855
_reflns_number_gt 8078
_reflns_number_total 9859
_reflns_threshold_expression >2sigma(I)
_cod_data_source_file ic010482v_1.cif
_cod_data_source_block 2
_cod_depositor_comments
;
The following automatic conversions were performed:

'_refine_ls_weighting_scheme' value 'calc
w=1/[\s^2^(Fo^2^)+(0.0913P)^2^+9.4087P] where P=(Fo^2^+2Fc^2^)/3' was
changed to 'calc'. New tag '_refine_ls_weighting_details' was
created. The value of the new tag was set to
'w=1/[\s^2^(Fo^2^)+(0.0913P)^2^+9.4087P] where P=(Fo^2^+2Fc^2^)/3'.

Automatic conversion script
Id: cif_fix_values 3143 2015-03-26 13:38:13Z robertas 
;
_cod_original_cell_volume 4971.6(17)
_cod_original_formula_sum 'C52 H73 Mo O7.50'
_cod_database_code 4320691

loop_
_symmetry_equiv_pos_as_xyz
'x, y, z'
'-x, y, -z+1/2'
'-x, -y, -z'
'x, -y, z-1/2'

loop_
_atom_site_label
_atom_site_type_symbol
_atom_site_fract_x
_atom_site_fract_y
_atom_site_fract_z
_atom_site_U_iso_or_equiv
_atom_site_adp_type
_atom_site_occupancy
_atom_site_calc_flag
_atom_site_refinement_flags
_atom_site_disorder_assembly
_atom_site_disorder_group
Mo Mo 0.94962(3) 0.28314(2) 0.484438(14) 0.04166(13) Uani 1 d . . .
O1 O 1.03706(19) 0.24417(16) 0.57387(10) 0.0365(5) Uani 1 d . . .
O2 O 0.9877(2) 0.38567(17) 0.51983(11) 0.0444(6) Uani 1 d . . .
O3 O 1.1118(2) 0.33181(19) 0.44094(11) 0.0485(7) Uani 1 d . . .
O4 O 1.0220(2) 0.18274(18) 0.47197(11) 0.0458(6) Uani 1 d . . .
O5 O 0.8926(3) 0.3103(2) 0.42025(13) 0.0579(8) Uani 1 d . . .
O6 O 0.8391(2) 0.2530(2) 0.51114(13) 0.0516(7) Uani 1 d . . .
C1 C 0.9105(3) 0.3609(2) 0.62531(18) 0.0451(9) Uani 1 d . . .
H1A H 0.8585 0.3668 0.5914 0.054 Uiso 1 calc R . .
H1B H 0.8788 0.3886 0.6541 0.054 Uiso 1 calc R . .
C2 C 1.1799(3) 0.4723(2) 0.50861(17) 0.0450(9) Uani 1 d . . .
H2A H 1.2210 0.5233 0.5076 0.054 Uiso 1 calc R . .
H2B H 1.1185 0.4732 0.4784 0.054 Uiso 1 calc R . .
C3 C 1.2331(4) 0.1828(3) 0.44230(17) 0.0499(10) Uani 1 d . . .
H3A H 1.1701 0.1964 0.4147 0.060 Uiso 1 calc R . .
H3B H 1.2885 0.1573 0.4237 0.060 Uiso 1 calc R . .
C4 C 0.9581(3) 0.0784(2) 0.55804(17) 0.0456(9) Uani 1 d . . .
H4A H 0.9406 0.0219 0.5668 0.055 Uiso 1 calc R . .
H4B H 0.9051 0.0949 0.5263 0.055 Uiso 1 calc R . .
C5 C 1.1055(5) 0.3682(4) 0.3873(2) 0.0686(14) Uani 1 d . . .
H5A H 1.1358 0.4230 0.3909 0.103 Uiso 1 calc R . .
H5B H 1.0300 0.3708 0.3699 0.103 Uiso 1 calc R . .
H5C H 1.1467 0.3352 0.3652 0.103 Uiso 1 calc R . .
C6 C 1.1507(3) 0.2469(2) 0.59952(16) 0.0396(8) Uani 1 d . . .
H6A H 1.1946 0.2689 0.5739 0.059 Uiso 1 calc R . .
H6B H 1.1754 0.1921 0.6101 0.059 Uiso 1 calc R . .
H6C H 1.1579 0.2815 0.6317 0.059 Uiso 1 calc R . .
C10 C 0.9671(3) 0.2141(2) 0.60860(15) 0.0376(8) Uani 1 d . . .
C11 C 0.9392(3) 0.1318(2) 0.60594(16) 0.0401(8) Uani 1 d . . .
C12 C 0.9177(3) 0.2697(2) 0.63943(16) 0.0410(8) Uani 1 d . . .
C13 C 0.8750(3) 0.1032(3) 0.64325(17) 0.0455(9) Uani 1 d . . .
H13 H 0.8575 0.0473 0.6432 0.055 Uiso 1 calc R . .
C14 C 0.8554(3) 0.2382(3) 0.67638(17) 0.0453(9) Uani 1 d . . .
H14 H 0.8253 0.2745 0.6993 0.054 Uiso 1 calc R . .
C15 C 0.8358(3) 0.1546(3) 0.68066(16) 0.0457(9) Uani 1 d . . .
C16 C 0.7708(4) 0.1199(3) 0.72363(18) 0.0549(11) Uani 1 d . . .
C17 C 0.7134(7) 0.1883(5) 0.7514(3) 0.116(3) Uani 1 d . . .
H17A H 0.6805 0.1652 0.7810 0.174 Uiso 1 calc R . .
H17B H 0.6573 0.2132 0.7248 0.174 Uiso 1 calc R . .
H17C H 0.7663 0.2295 0.7659 0.174 Uiso 1 calc R . .
C18 C 0.6807(6) 0.0652(6) 0.6966(3) 0.125(3) Uani 1 d . . .
H18A H 0.6376 0.0467 0.7236 0.187 Uiso 1 calc R . .
H18B H 0.7118 0.0184 0.6807 0.187 Uiso 1 calc R . .
H18C H 0.6345 0.0954 0.6682 0.187 Uiso 1 calc R . .
C19 C 0.8489(5) 0.0798(6) 0.7675(3) 0.120(3) Uani 1 d . . .
H19A H 0.9056 0.1183 0.7819 0.180 Uiso 1 calc R . .
H19B H 0.8815 0.0328 0.7524 0.180 Uiso 1 calc R . .
H19C H 0.8107 0.0621 0.7966 0.180 Uiso 1 calc R . .
C20 C 1.0451(3) 0.4183(2) 0.56691(16) 0.0401(8) Uani 1 d . . .
C21 C 1.0123(3) 0.4071(2) 0.61794(17) 0.0403(8) Uani 1 d . . .
C22 C 1.1381(3) 0.4653(2) 0.56272(17) 0.0406(8) Uani 1 d . . .
C23 C 1.0754(3) 0.4420(2) 0.66393(18) 0.0442(9) Uani 1 d . . .
H23 H 1.0542 0.4336 0.6983 0.053 Uiso 1 calc R . .
C24 C 1.1959(3) 0.5003(2) 0.60967(18) 0.0455(9) Uani 1 d . . .
H24 H 1.2565 0.5332 0.6064 0.055 Uiso 1 calc R . .
C25 C 1.1682(3) 0.4888(3) 0.66120(18) 0.0465(9) Uani 1 d . . .
C26 C 1.2341(4) 0.5267(3) 0.7130(2) 0.0577(11) Uani 1 d . . .
C27 C 1.1568(9) 0.5782(7) 0.7421(5) 0.105(3) Uiso 0.70 d P A 1
H27A H 1.1961 0.5982 0.7766 0.157 Uiso 0.70 calc PR A 1
H27B H 1.0961 0.5447 0.7490 0.157 Uiso 0.70 calc PR A 1
H27C H 1.1298 0.6242 0.7192 0.157 Uiso 0.70 calc PR A 1
C28 C 1.2854(9) 0.4564(7) 0.7495(4) 0.100(3) Uiso 0.70 d P A 1
H28A H 1.3249 0.4786 0.7832 0.150 Uiso 0.70 calc PR A 1
H28B H 1.3351 0.4261 0.7305 0.150 Uiso 0.70 calc PR A 1
H28C H 1.2284 0.4201 0.7577 0.150 Uiso 0.70 calc PR A 1
C29 C 1.3239(8) 0.5812(6) 0.7010(4) 0.084(2) Uiso 0.70 d P A 1
H29A H 1.2934 0.6262 0.6780 0.126 Uiso 0.70 calc PR A 1
H29B H 1.3733 0.5502 0.6822 0.126 Uiso 0.70 calc PR A 1
H29C H 1.3635 0.6025 0.7350 0.126 Uiso 0.70 calc PR A 1
C27 C 1.222(3) 0.6207(18) 0.7089(12) 0.117(9) Uiso 0.30 d P A 2
H27D H 1.1483 0.6361 0.7122 0.176 Uiso 0.30 calc PR A 2
H27E H 1.2388 0.6390 0.6739 0.176 Uiso 0.30 calc PR A 2
H27F H 1.2724 0.6460 0.7382 0.176 Uiso 0.30 calc PR A 2
C28 C 1.2064(18) 0.4958(14) 0.7666(8) 0.081(5) Uiso 0.30 d P A 2
H28D H 1.2568 0.5189 0.7966 0.122 Uiso 0.30 calc PR A 2
H28E H 1.2118 0.4366 0.7678 0.122 Uiso 0.30 calc PR A 2
H28F H 1.1326 0.5120 0.7700 0.122 Uiso 0.30 calc PR A 2
C29 C 1.356(2) 0.5056(18) 0.7174(11) 0.111(8) Uiso 0.30 d P A 2
H29D H 1.3852 0.5301 0.6870 0.167 Uiso 0.30 calc PR A 2
H29E H 1.3651 0.4466 0.7164 0.167 Uiso 0.30 calc PR A 2
H29F H 1.3954 0.5267 0.7516 0.167 Uiso 0.30 calc PR A 2
C30 C 1.2167(3) 0.3311(3) 0.47120(16) 0.0423(9) Uani 1 d . . .
C31 C 1.2532(3) 0.3993(2) 0.50250(17) 0.0434(9) Uani 1 d . . .
C32 C 1.2788(3) 0.2602(3) 0.47129(17) 0.0444(9) Uani 1 d . . .
C33 C 1.3582(3) 0.3960(3) 0.53320(18) 0.0476(9) Uani 1 d . . .
H33 H 1.3848 0.4420 0.5538 0.057 Uiso 1 calc R . .
C34 C 1.3828(3) 0.2597(3) 0.50315(19) 0.0494(10) Uani 1 d . . .
H34 H 1.4260 0.2124 0.5036 0.059 Uiso 1 calc R . .
C35 C 1.4242(3) 0.3273(3) 0.5343(2) 0.0516(10) Uani 1 d . . .
C36 C 1.5372(4) 0.3267(3) 0.5702(3) 0.0749(16) Uani 1 d . . .
C37 C 1.5246(8) 0.3416(6) 0.6300(4) 0.129(3) Uiso 1 d . . .
H37A H 1.5951 0.3369 0.6530 0.193 Uiso 1 calc R . .
H37B H 1.4752 0.3013 0.6411 0.193 Uiso 1 calc R . .
H37C H 1.4954 0.3960 0.6337 0.193 Uiso 1 calc R . .
C38 C 1.5967(6) 0.2471(4) 0.5689(3) 0.0888(18) Uiso 1 d . . .
H38A H 1.6658 0.2502 0.5933 0.133 Uiso 1 calc R . .
H38B H 1.6096 0.2364 0.5320 0.133 Uiso 1 calc R . .
H38C H 1.5531 0.2033 0.5807 0.133 Uiso 1 calc R . .
C39 C 1.6033(8) 0.3955(6) 0.5533(4) 0.140(3) Uiso 1 d . . .
H39A H 1.5623 0.4460 0.5527 0.210 Uiso 1 calc R . .
H39B H 1.6204 0.3847 0.5171 0.210 Uiso 1 calc R . .
H39C H 1.6704 0.4004 0.5791 0.210 Uiso 1 calc R . .
C40 C 1.0953(3) 0.1281(2) 0.49888(16) 0.0416(8) Uani 1 d . . .
C41 C 1.1992(3) 0.1238(2) 0.48360(17) 0.0441(9) Uani 1 d . . .
C42 C 1.0696(3) 0.0777(2) 0.54062(16) 0.0421(8) Uani 1 d . . .
C43 C 1.2739(3) 0.0676(2) 0.50970(18) 0.0481(9) Uani 1 d . . .
H43 H 1.3425 0.0639 0.4985 0.058 Uiso 1 calc R . .
C44 C 1.1488(3) 0.0231(2) 0.56607(18) 0.0459(9) Uani 1 d . . .
H44 H 1.1315 -0.0106 0.5942 0.055 Uiso 1 calc R . .
C45 C 1.2521(3) 0.0169(2) 0.55135(18) 0.0473(9) Uani 1 d . . .
C46 C 1.3383(4) -0.0428(3) 0.5807(2) 0.0570(11) Uani 1 d . . .
C47 C 1.2879(9) -0.1028(6) 0.6187(4) 0.078(3) Uiso 0.60 d P B 1
H47A H 1.3436 -0.1403 0.6358 0.117 Uiso 0.60 calc PR B 1
H47B H 1.2294 -0.1335 0.5973 0.117 Uiso 0.60 calc PR B 1
H47C H 1.2594 -0.0719 0.6468 0.117 Uiso 0.60 calc PR B 1
C48 C 1.4274(10) 0.0051(8) 0.6105(5) 0.093(3) Uiso 0.60 d P B 1
H48A H 1.4003 0.0381 0.6380 0.139 Uiso 0.60 calc PR B 1
H48B H 1.4574 0.0405 0.5852 0.139 Uiso 0.60 calc PR B 1
H48C H 1.4838 -0.0314 0.6281 0.139 Uiso 0.60 calc PR B 1
C49 C 1.3754(9) -0.0977(6) 0.5367(4) 0.077(3) Uiso 0.60 d P B 1
H49A H 1.4066 -0.0641 0.5109 0.115 Uiso 0.60 calc PR B 1
H49B H 1.3134 -0.1276 0.5176 0.115 Uiso 0.60 calc PR B 1
H49C H 1.4298 -0.1361 0.5539 0.115 Uiso 0.60 calc PR B 1
C47 C 1.2994(12) -0.1298(9) 0.5806(6) 0.073(4) Uiso 0.40 d P B 2
H47D H 1.3524 -0.1625 0.6042 0.109 Uiso 0.40 calc PR B 2
H47E H 1.2906 -0.1513 0.5436 0.109 Uiso 0.40 calc PR B 2
H47F H 1.2301 -0.1318 0.5938 0.109 Uiso 0.40 calc PR B 2
C48 C 1.3750(11) -0.0134(9) 0.6417(5) 0.068(3) Uiso 0.40 d P B 2
H48D H 1.4320 -0.0492 0.6597 0.102 Uiso 0.40 calc PR B 2
H48E H 1.3132 -0.0152 0.6612 0.102 Uiso 0.40 calc PR B 2
H48F H 1.4024 0.0421 0.6418 0.102 Uiso 0.40 calc PR B 2
C49 C 1.4523(11) -0.0431(9) 0.5586(6) 0.071(3) Uiso 0.40 d P B 2
H49D H 1.4837 0.0113 0.5621 0.106 Uiso 0.40 calc PR B 2
H49E H 1.4408 -0.0594 0.5205 0.106 Uiso 0.40 calc PR B 2
H49F H 1.5015 -0.0814 0.5798 0.106 Uiso 0.40 calc PR B 2
O7 O 0.0000 0.1372(10) 0.2500 0.209(5) Uiso 1 d S . .
C50 C -0.008(2) 0.1946(16) 0.2977(10) 0.341(13) Uiso 1 d . . .
H50A H 0.0573 0.2283 0.3072 0.409 Uiso 1 calc R . .
H50B H -0.0728 0.2295 0.2910 0.409 Uiso 1 calc R . .
C51 C -0.0169(15) 0.1302(12) 0.3397(7) 0.253(8) Uiso 1 d . . .
H51A H 0.0446 0.0932 0.3420 0.379 Uiso 1 calc R . .
H51B H -0.0840 0.0997 0.3294 0.379 Uiso 1 calc R . .
H51C H -0.0172 0.1558 0.3750 0.379 Uiso 1 calc R . .
C55 C 0.283(2) 0.1871(14) 0.2758(9) 0.301(11) Uiso 1 d . . .
H55A H 0.2302 0.2136 0.2946 0.451 Uiso 1 calc R . .
H55B H 0.2685 0.1289 0.2732 0.451 Uiso 1 calc R . .
H55C H 0.2788 0.2099 0.2393 0.451 Uiso 1 calc R . .
C56 C 0.3763(16) 0.1986(11) 0.3016(8) 0.218(7) Uiso 1 d . . .
H56A H 0.4301 0.2037 0.2769 0.262 Uiso 1 calc R . .
H56B H 0.3980 0.1540 0.3275 0.262 Uiso 1 calc R . .
O8 O 0.3644(9) 0.2746(6) 0.3299(4) 0.192(4) Uiso 1 d . . .
C57 C 0.4582(12) 0.2969(8) 0.3612(6) 0.171(5) Uiso 1 d . . .
H57A H 0.5169 0.2962 0.3391 0.205 Uiso 1 calc R . .
H57B H 0.4765 0.2571 0.3908 0.205 Uiso 1 calc R . .
C58 C 0.4516(10) 0.3784(8) 0.3847(5) 0.162(4) Uiso 1 d . . .
H58A H 0.3916 0.3801 0.4053 0.242 Uiso 1 calc R . .
H58B H 0.4396 0.4186 0.3555 0.242 Uiso 1 calc R . .
H58C H 0.5191 0.3906 0.4087 0.242 Uiso 1 calc R . .

loop_
_atom_site_aniso_label
_atom_site_aniso_U_11
_atom_site_aniso_U_22
_atom_site_aniso_U_33
_atom_site_aniso_U_23
_atom_site_aniso_U_13
_atom_site_aniso_U_12
Mo 0.03084(19) 0.0472(2) 0.0443(2) -0.00064(15) -0.00201(13) 0.00344(13)
O1 0.0272(12) 0.0396(13) 0.0423(14) -0.0006(11) 0.0043(10) -0.0014(10)
O2 0.0352(13) 0.0442(15) 0.0526(16) 0.0011(12) 0.0027(11) 0.0055(11)
O3 0.0416(15) 0.0590(18) 0.0434(15) 0.0083(13) 0.0018(12) 0.0070(13)
O4 0.0449(15) 0.0488(15) 0.0425(14) -0.0048(12) 0.0032(12) 0.0047(13)
O5 0.0474(17) 0.071(2) 0.0500(17) 0.0059(15) -0.0086(13) 0.0039(15)
O6 0.0310(14) 0.0623(18) 0.0591(18) -0.0050(15) -0.0003(12) -0.0032(13)
C1 0.0334(18) 0.044(2) 0.059(2) -0.0106(18) 0.0128(17) -0.0006(16)
C2 0.039(2) 0.040(2) 0.056(2) 0.0103(18) 0.0087(17) 0.0043(16)
C3 0.048(2) 0.056(2) 0.048(2) -0.0035(19) 0.0159(18) 0.0074(19)
C4 0.044(2) 0.040(2) 0.053(2) -0.0080(18) 0.0076(17) -0.0072(17)
C5 0.070(3) 0.083(4) 0.051(3) 0.022(3) 0.004(2) 0.009(3)
C6 0.0265(17) 0.044(2) 0.047(2) -0.0024(17) 0.0028(15) 0.0021(15)
C10 0.0280(16) 0.045(2) 0.0400(19) -0.0023(16) 0.0041(14) -0.0038(15)
C11 0.0312(17) 0.043(2) 0.044(2) -0.0038(16) 0.0016(15) -0.0037(15)
C12 0.0255(16) 0.049(2) 0.048(2) -0.0075(17) 0.0036(15) -0.0053(15)
C13 0.038(2) 0.046(2) 0.050(2) 0.0003(18) 0.0007(17) -0.0092(17)
C14 0.0334(19) 0.056(2) 0.048(2) -0.0082(18) 0.0088(16) -0.0080(17)
C15 0.0326(18) 0.062(3) 0.042(2) 0.0016(18) 0.0044(15) -0.0082(18)
C16 0.044(2) 0.073(3) 0.048(2) 0.007(2) 0.0081(18) -0.014(2)
C17 0.135(7) 0.121(6) 0.113(6) 0.025(5) 0.087(5) 0.015(5)
C18 0.104(5) 0.185(9) 0.093(5) -0.021(5) 0.038(4) -0.095(6)
C19 0.066(4) 0.198(9) 0.095(5) 0.079(6) 0.011(3) 0.004(5)
C20 0.0322(17) 0.0351(18) 0.052(2) -0.0006(16) 0.0048(16) 0.0076(15)
C21 0.0334(18) 0.0344(18) 0.055(2) -0.0074(16) 0.0115(16) 0.0016(15)
C22 0.0341(18) 0.0325(18) 0.055(2) 0.0059(16) 0.0068(16) 0.0081(15)
C23 0.040(2) 0.041(2) 0.054(2) -0.0036(17) 0.0121(17) -0.0013(16)
C24 0.036(2) 0.039(2) 0.062(3) 0.0002(18) 0.0094(18) -0.0031(16)
C25 0.038(2) 0.043(2) 0.059(2) -0.0042(18) 0.0088(18) -0.0029(17)
C26 0.051(2) 0.061(3) 0.060(3) -0.005(2) 0.004(2) -0.015(2)
C30 0.0323(18) 0.051(2) 0.045(2) 0.0085(17) 0.0092(15) 0.0034(16)
C31 0.0342(18) 0.044(2) 0.053(2) 0.0133(18) 0.0125(16) 0.0035(16)
C32 0.042(2) 0.047(2) 0.047(2) 0.0063(17) 0.0170(17) 0.0038(17)
C33 0.038(2) 0.045(2) 0.060(2) 0.0052(19) 0.0070(18) -0.0032(17)
C34 0.035(2) 0.051(2) 0.064(3) 0.009(2) 0.0142(18) 0.0067(17)
C35 0.0316(19) 0.053(2) 0.071(3) 0.010(2) 0.0099(19) 0.0010(17)
C36 0.043(2) 0.064(3) 0.112(5) 0.012(3) -0.006(3) 0.003(2)
C40 0.041(2) 0.039(2) 0.044(2) -0.0101(16) 0.0043(16) -0.0002(16)
C41 0.045(2) 0.040(2) 0.048(2) -0.0108(17) 0.0091(17) 0.0014(17)
C42 0.043(2) 0.0345(18) 0.048(2) -0.0103(16) 0.0063(17) -0.0019(16)
C43 0.046(2) 0.041(2) 0.058(2) -0.0130(18) 0.0100(19) 0.0019(17)
C44 0.052(2) 0.0317(18) 0.054(2) -0.0086(17) 0.0078(19) -0.0038(16)
C45 0.048(2) 0.036(2) 0.055(2) -0.0112(18) 0.0034(19) 0.0021(17)
C46 0.054(3) 0.043(2) 0.072(3) -0.006(2) 0.006(2) 0.008(2)

loop_
_atom_type_symbol
_atom_type_description
_atom_type_scat_dispersion_real
_atom_type_scat_dispersion_imag
_atom_type_scat_source
C C 0.0033 0.0016 'International Tables Vol C Tables 4.2.6.8 and 6.1.1.4'
H H 0.0000 0.0000 'International Tables Vol C Tables 4.2.6.8 and 6.1.1.4'
O O 0.0106 0.0060 'International Tables Vol C Tables 4.2.6.8 and 6.1.1.4'
Mo Mo -1.6832 0.6857 'International Tables Vol C Tables 4.2.6.8 and 6.1.1.4'

loop_
_geom_angle_atom_site_label_1
_geom_angle_atom_site_label_2
_geom_angle_atom_site_label_3
_geom_angle
_geom_angle_site_symmetry_1
_geom_angle_site_symmetry_3
_geom_angle_publ_flag
O6 Mo O5 101.47(15) . . ?
O6 Mo O2 103.49(14) . . ?
O5 Mo O2 103.66(15) . . ?
O6 Mo O4 104.16(14) . . ?
O5 Mo O4 102.14(14) . . ?
O2 Mo O4 137.16(12) . . ?
O6 Mo O1 80.66(12) . . ?
O5 Mo O1 177.72(12) . . ?
O2 Mo O1 76.50(10) . . ?
O4 Mo O1 76.46(10) . . ?
C10 O1 C6 113.3(3) . . ?
C10 O1 Mo 115.2(2) . . ?
C6 O1 Mo 131.5(2) . . ?
C20 O2 Mo 141.7(2) . . ?
C30 O3 C5 113.9(3) . . ?
C40 O4 Mo 140.4(2) . . ?
C21 C1 C12 119.7(3) . . ?
C22 C2 C31 108.9(3) . . ?
C41 C3 C32 109.5(3) . . ?
C42 C4 C11 119.1(3) . . ?
C11 C10 C12 122.1(3) . . ?
C11 C10 O1 118.9(3) . . ?
C12 C10 O1 118.5(3) . . ?
C10 C11 C13 117.3(4) . . ?
C10 C11 C4 121.7(4) . . ?
C13 C11 C4 120.0(3) . . ?
C14 C12 C10 117.4(4) . . ?
C14 C12 C1 119.6(4) . . ?
C10 C12 C1 121.8(4) . . ?
C11 C13 C15 122.4(4) . . ?
C12 C14 C15 122.4(4) . . ?
C14 C15 C13 117.1(4) . . ?
C14 C15 C16 122.0(4) . . ?
C13 C15 C16 120.9(4) . . ?
C19 C16 C18 114.6(6) . . ?
C19 C16 C15 108.2(4) . . ?
C18 C16 C15 110.3(4) . . ?
C19 C16 C17 106.7(6) . . ?
C18 C16 C17 105.3(6) . . ?
C15 C16 C17 111.8(4) . . ?
O2 C20 C21 121.9(3) . . ?
O2 C20 C22 118.2(3) . . ?
C21 C20 C22 120.0(4) . . ?
C23 C21 C20 118.4(3) . . ?
C23 C21 C1 118.6(4) . . ?
C20 C21 C1 123.0(4) . . ?
C24 C22 C20 119.0(4) . . ?
C24 C22 C2 120.3(4) . . ?
C20 C22 C2 120.5(4) . . ?
C25 C23 C21 123.1(4) . . ?
C25 C24 C22 122.9(4) . . ?
C24 C25 C23 116.6(4) . . ?
C24 C25 C26 122.4(4) . . ?
C23 C25 C26 121.0(4) . . ?
C29 C26 C28 130.9(10) . . ?
C29 C26 C28 108.0(6) . . ?
C28 C26 C28 50.5(9) . . ?
C29 C26 C25 112.9(5) . . ?
C28 C26 C25 115.7(9) . . ?
C28 C26 C25 107.8(5) . . ?
C29 C26 C27 107.9(7) . . ?
C28 C26 C27 61.6(9) . . ?
C28 C26 C27 111.4(7) . . ?
C25 C26 C27 108.8(5) . . ?
C29 C26 C27 57.3(12) . . ?
C28 C26 C27 110.9(14) . . ?
C28 C26 C27 143.9(13) . . ?
C25 C26 C27 108.3(12) . . ?
C27 C26 C27 55.0(12) . . ?
C29 C26 C29 52.4(11) . . ?
C28 C26 C29 102.8(14) . . ?
C28 C26 C29 58.7(11) . . ?
C25 C26 C29 110.9(11) . . ?
C27 C26 C29 140.2(12) . . ?
C27 C26 C29 108.0(16) . . ?
C32 C30 C31 122.3(4) . . ?
C32 C30 O3 118.6(4) . . ?
C31 C30 O3 119.1(3) . . ?
C30 C31 C33 117.6(4) . . ?
C30 C31 C2 122.4(4) . . ?
C33 C31 C2 119.7(4) . . ?
C30 C32 C34 117.9(4) . . ?
C30 C32 C3 121.8(4) . . ?
C34 C32 C3 120.2(4) . . ?
C35 C33 C31 122.6(4) . . ?
C35 C34 C32 122.0(4) . . ?
C33 C35 C34 117.6(4) . . ?
C33 C35 C36 120.0(4) . . ?
C34 C35 C36 122.4(4) . . ?
C39 C36 C38 110.6(6) . . ?
C39 C36 C37 107.3(7) . . ?
C38 C36 C37 106.5(6) . . ?
C39 C36 C35 109.0(6) . . ?
C38 C36 C35 113.7(5) . . ?
C37 C36 C35 109.5(6) . . ?
O4 C40 C42 122.1(3) . . ?
O4 C40 C41 118.0(4) . . ?
C42 C40 C41 119.9(4) . . ?
C43 C41 C40 118.8(4) . . ?
C43 C41 C3 119.9(4) . . ?
C40 C41 C3 121.2(4) . . ?
C40 C42 C44 118.8(4) . . ?
C40 C42 C4 122.2(4) . . ?
C44 C42 C4 119.0(4) . . ?
C45 C43 C41 123.2(4) . . ?
C45 C44 C42 122.6(4) . . ?
C43 C45 C44 116.6(4) . . ?
C43 C45 C46 121.8(4) . . ?
C44 C45 C46 121.5(4) . . ?
C48 C46 C47 136.7(8) . . ?
C48 C46 C49 112.5(7) . . ?
C47 C46 C49 65.1(7) . . ?
C48 C46 C45 108.2(6) . . ?
C47 C46 C45 113.5(7) . . ?
C49 C46 C45 107.5(5) . . ?
C48 C46 C47 112.2(7) . . ?
C47 C46 C47 41.0(6) . . ?
C49 C46 C47 104.8(6) . . ?
C45 C46 C47 111.5(5) . . ?
C48 C46 C48 43.4(6) . . ?
C47 C46 C48 109.5(8) . . ?
C49 C46 C48 141.2(7) . . ?
C45 C46 C48 109.3(6) . . ?
C47 C46 C48 72.3(7) . . ?
C48 C46 C49 62.0(7) . . ?
C47 C46 C49 107.4(8) . . ?
C49 C46 C49 51.2(6) . . ?
C45 C46 C49 115.3(6) . . ?
C47 C46 C49 132.0(7) . . ?
C48 C46 C49 101.0(8) . . ?
C50 O7 C50 104(2) . 2 ?
C51 C50 O7 97.3(17) . . ?
C55 C56 O8 102.8(18) . . ?
C57 O8 C56 111.6(13) . . ?
O8 C57 C58 112.3(12) . . ?

loop_
_geom_bond_atom_site_label_1
_geom_bond_atom_site_label_2
_geom_bond_distance
_geom_bond_site_symmetry_2
_geom_bond_publ_flag
Mo O6 1.690(3) . ?
Mo O5 1.694(3) . ?
Mo O2 1.916(3) . ?
Mo O4 1.920(3) . ?
Mo O1 2.394(3) . ?
O1 C10 1.407(4) . ?
O1 C6 1.455(4) . ?
O2 C20 1.375(5) . ?
O3 C30 1.397(5) . ?
O3 C5 1.446(5) . ?
O4 C40 1.371(5) . ?
C1 C21 1.509(5) . ?
C1 C12 1.530(6) . ?
C2 C22 1.517(6) . ?
C2 C31 1.524(5) . ?
C3 C41 1.514(6) . ?
C3 C32 1.520(6) . ?
C4 C42 1.517(5) . ?
C4 C11 1.521(5) . ?
C10 C11 1.387(5) . ?
C10 C12 1.391(5) . ?
C11 C13 1.395(6) . ?
C12 C14 1.390(6) . ?
C13 C15 1.395(6) . ?
C14 C15 1.394(6) . ?
C15 C16 1.544(6) . ?
C16 C19 1.490(7) . ?
C16 C18 1.504(7) . ?
C16 C17 1.546(9) . ?
C20 C21 1.401(6) . ?
C20 C22 1.405(5) . ?
C21 C23 1.398(6) . ?
C22 C24 1.389(6) . ?
C23 C25 1.396(5) . ?
C24 C25 1.387(6) . ?
C25 C26 1.538(6) . ?
C26 C29 1.495(10) . ?
C26 C28 1.51(2) . ?
C26 C28 1.537(12) . ?
C26 C27 1.541(12) . ?
C26 C27 1.55(3) . ?
C26 C29 1.55(3) . ?
C30 C32 1.393(6) . ?
C30 C31 1.393(6) . ?
C31 C33 1.403(6) . ?
C32 C34 1.403(6) . ?
C33 C35 1.388(6) . ?
C34 C35 1.400(7) . ?
C35 C36 1.538(6) . ?
C36 C39 1.491(11) . ?
C36 C38 1.499(9) . ?
C36 C37 1.534(11) . ?
C40 C42 1.398(6) . ?
C40 C41 1.405(5) . ?
C41 C43 1.390(6) . ?
C42 C44 1.401(6) . ?
C43 C45 1.384(6) . ?
C44 C45 1.394(6) . ?
C45 C46 1.543(6) . ?
C46 C48 1.458(12) . ?
C46 C47 1.502(15) . ?
C46 C49 1.538(11) . ?
C46 C47 1.558(11) . ?
C46 C48 1.584(14) . ?
C46 C49 1.598(14) . ?
O7 C50 1.52(2) . ?
O7 C50 1.52(2) 2 ?
C50 C51 1.50(3) . ?
C55 C56 1.24(2) . ?
C56 O8 1.445(17) . ?
O8 C57 1.344(14) . ?
C57 C58 1.461(15) . ?
